data_2204412
loop_
_publ_author_name
'Guo-Bin Zhou'
'Yong Ni'
'Peng-Fei Zhang'
'Yuan-Jiang Pan'

_publ_section_title
4-Chloro-<i>N</i>-(2,3,4,6-tetra-<i>O</i>-pivaloyl-\b-<small>D</small>-galactopyranosyl)benzylideneamine
_journal_issue 10
_journal_name_full 'Acta Crystallographica Section E'
_journal_page_first o1905
_journal_page_last o1906
_journal_paper_doi 10.1107/S1600536804023876
_journal_volume 60
_journal_year 2004
_chemical_formula_iupac 'C33 H48 Cl N O9'
_chemical_formula_moiety 'C33 H48 Cl N O9'
_chemical_formula_sum 'C33 H48 Cl N O9'
_chemical_formula_weight 638.20
_space_group_IT_number 19
_symmetry_cell_setting orthorhombic
_symmetry_space_group_name_Hall 'P 2ac 2ab'
_symmetry_space_group_name_H-M 'P 21 21 21'
_cell_angle_alpha 90
_cell_angle_beta 90
_cell_angle_gamma 90
_cell_formula_units_Z 4
_cell_length_a 10.9898(4)
_cell_length_b 15.7406(7)
_cell_length_c 20.7781(6)
_cell_measurement_reflns_used 22991
_cell_measurement_temperature 295.0(10)
_cell_measurement_theta_max 27.5
_cell_measurement_theta_min 2.7
_cell_volume 3594.3(2)
_computing_cell_refinement PROCESS-AUTO
_computing_data_collection 'PROCESS-AUTO (Rigaku, 1998)'
_computing_data_reduction 'CrystalStructure (Rigaku/MSC, 2004)'
_computing_molecular_graphics 'ORTEP-3 for Windows (Farrugia, 1997)'
_computing_publication_material CrystalStructure
_computing_structure_refinement 'CRYSTALS (Watkin et al., 1996)'
_computing_structure_solution 'SHELXS97 (Sheldrick, 1997)'
_diffrn_detector_area_resol_mean 10.00
_diffrn_measured_fraction_theta_full 0.9998
_diffrn_measured_fraction_theta_max 0.9980
_diffrn_measurement_device_type 'Rigaku R-AXIS RAPID'
_diffrn_measurement_method \w
_diffrn_radiation_type 'Mo K\a'
_diffrn_radiation_wavelength 0.7107
_diffrn_reflns_av_R_equivalents 0.065
_diffrn_reflns_limit_h_max 14
_diffrn_reflns_limit_h_min -14
_diffrn_reflns_limit_k_max 20
_diffrn_reflns_limit_k_min -20
_diffrn_reflns_limit_l_max 26
_diffrn_reflns_limit_l_min -26
_diffrn_reflns_number 31396
_diffrn_reflns_theta_full 26.50
_diffrn_reflns_theta_max 27.47
_exptl_absorpt_coefficient_mu 0.156
_exptl_absorpt_correction_T_max 0.982
_exptl_absorpt_correction_T_min 0.921
_exptl_absorpt_correction_type multi-scan
_exptl_absorpt_process_details '(ABSCOR; Higashi, 1995)'
_exptl_crystal_colour colorless
_exptl_crystal_density_diffrn 1.179
_exptl_crystal_density_method 'not measured'
_exptl_crystal_description block
_exptl_crystal_F_000 1368.00
_exptl_crystal_size_max 0.31
_exptl_crystal_size_mid 0.28
_exptl_crystal_size_min 0.12
_refine_diff_density_max 0.57
_refine_diff_density_min -0.30
_refine_ls_abs_structure_details 'Flack (1983), 3568 Friedel pairs'
_refine_ls_abs_structure_Flack 0.10(10)
_refine_ls_extinction_method none
_refine_ls_goodness_of_fit_ref 1.006
_refine_ls_hydrogen_treatment constr
_refine_ls_number_parameters 398
_refine_ls_number_reflns 4014
_refine_ls_R_factor_gt 0.0550
_refine_ls_shift/su_max 0.0010
_refine_ls_structure_factor_coef Fsqd
_refine_ls_weighting_details 'w = 1/[0.0024Fo^2^ + \s(Fo^2^)]/(4Fo^2^)'
_refine_ls_weighting_scheme calc
_refine_ls_wR_factor_ref 0.1340
_reflns_number_gt 4014
_reflns_number_total 8173
_reflns_threshold_expression F^2^>2\s(F^2^)
_cod_data_source_file wn6281.cif
_cod_data_source_block I
_cod_database_code 2204412
_cod_database_fobs_code 2204412

loop_
_symmetry_equiv_pos_site_id
_symmetry_equiv_pos_as_xyz
1 +X,+Y,+Z
2 1/2+X,1/2-Y,-Z
3 -X,1/2+Y,1/2-Z
4 1/2-X,-Y,1/2+Z

loop_
_atom_site_label
_atom_site_fract_x
_atom_site_fract_y
_atom_site_fract_z
_atom_site_U_iso_or_equiv
_atom_site_adp_type
_atom_site_calc_flag
_atom_site_refinement_flags
_atom_site_occupancy
_atom_site_type_symbol
Cl(1) 0.22500(10) 0.19640(10) 0.78921(7) 0.0923(5) Uani d . 1.00 Cl
O(1) 0.6053(3) 0.5964(2) 0.56930(10) 0.0556(9) Uani d . 1.00 O
O(2) 0.8007(3) 0.4090(2) 0.56170(10) 0.0510(8) Uani d . 1.00 O
O(3) 0.7188(4) 0.3128(2) 0.4959(2) 0.1000(10) Uani d . 1.00 O
O(4) 0.8494(2) 0.4870(2) 0.44240(10) 0.0517(8) Uani d . 1.00 O
O(5) 1.0129(3) 0.5710(3) 0.4346(2) 0.0860(10) Uani d . 1.00 O
O(6) 0.6361(2) 0.5866(2) 0.43480(10) 0.0515(8) Uani d . 1.00 O
O(7) 0.7271(3) 0.6392(3) 0.34720(10) 0.0800(10) Uani d . 1.00 O
O(8) 0.6672(3) 0.7881(2) 0.48130(10) 0.0630(10) Uani d . 1.00 O
O(9) 0.5000(3) 0.8233(2) 0.4257(2) 0.0730(10) Uani d . 1.00 O
N(1) 0.5698(3) 0.4701(2) 0.6183(2) 0.0530(10) Uani d . 1.00 N
C(1) 0.6651(4) 0.5220(3) 0.5914(2) 0.0520(10) Uani d . 1.00 C
C(2) 0.7257(4) 0.4757(3) 0.5350(2) 0.0460(10) Uani d . 1.00 C
C(3) 0.8067(4) 0.5347(3) 0.4968(2) 0.0450(10) Uani d . 1.00 C
C(4) 0.7365(3) 0.6133(3) 0.4757(2) 0.0440(10) Uani d . 1.00 C
C(5) 0.6828(4) 0.6553(3) 0.5356(2) 0.0500(10) Uani d . 1.00 C
C(6) 0.5948(4) 0.4235(3) 0.6658(2) 0.0520(10) Uani d . 1.00 C
C(7) 0.5046(4) 0.3649(3) 0.6951(2) 0.0500(10) Uani d . 1.00 C
C(8) 0.5342(5) 0.3178(3) 0.7500(2) 0.0590(10) Uani d . 1.00 C
C(9) 0.4483(5) 0.2660(3) 0.7784(2) 0.0610(10) Uani d . 1.00 C
C(10) 0.3348(5) 0.2619(3) 0.7541(2) 0.063(2) Uani d . 1.00 C
C(11) 0.3022(5) 0.3070(4) 0.6983(2) 0.069(2) Uani d . 1.00 C
C(12) 0.3887(5) 0.3585(3) 0.6695(2) 0.064(2) Uani d . 1.00 C
C(13) 0.7900(4) 0.3298(3) 0.5377(2) 0.0580(10) Uani d . 1.00 C
C(14) 0.8786(4) 0.2676(3) 0.5695(2) 0.0610(10) Uani d . 1.00 C
C(15) 1.0027(5) 0.3068(4) 0.5786(3) 0.083(2) Uani d . 1.00 C
C(16) 0.8884(6) 0.1899(4) 0.5263(3) 0.094(2) Uani d . 1.00 C
C(17) 0.8246(6) 0.2442(4) 0.6342(3) 0.092(2) Uani d . 1.00 C
C(18) 0.9578(4) 0.5112(3) 0.4167(2) 0.0590(10) Uani d . 1.00 C
C(19) 0.9960(4) 0.4507(3) 0.3631(2) 0.0570(10) Uani d . 1.00 C
C(20) 1.0038(6) 0.3590(4) 0.3886(3) 0.089(2) Uani d . 1.00 C
C(21) 1.1181(5) 0.4787(4) 0.3364(3) 0.095(2) Uani d . 1.00 C
C(22) 0.8993(6) 0.4538(4) 0.3095(2) 0.082(2) Uani d . 1.00 C
C(23) 0.6429(4) 0.6036(3) 0.3713(2) 0.0560(10) Uani d . 1.00 C
C(24) 0.5310(5) 0.5723(3) 0.3362(2) 0.078(2) Uani d . 1.00 C
C(25) 0.5234(8) 0.4786(5) 0.3400(4) 0.136(3) Uani d . 1.00 C
C(26) 0.4170(6) 0.6112(6) 0.3682(4) 0.133(3) Uani d . 1.00 C
C(27) 0.5339(8) 0.6029(7) 0.2688(3) 0.136(4) Uani d . 1.00 C
C(28) 0.5976(4) 0.7284(3) 0.5194(2) 0.0620(10) Uani d . 1.00 C
C(29) 0.6069(5) 0.8319(3) 0.4366(2) 0.0570(10) Uani d . 1.00 C
C(30) 0.6887(5) 0.8949(3) 0.4010(3) 0.088(2) Uani d . 1.00 C
C(31) 0.8000(8) 0.8550(5) 0.3770(5) 0.136(4) Uani d . 1.00 C
C(32) 0.7430(10) 0.9587(6) 0.4544(5) 0.131(6) Uani d . 1.00 C
C(33) 0.6226(8) 0.9434(9) 0.3580(7) 0.130(6) Uani d . 1.00 C
H(1) 0.7260 0.5363 0.6235 0.062 Uiso c R 1.00 H
H(2) 0.6634 0.4520 0.5072 0.054 Uiso c R 1.00 H
H(3) 0.8753 0.5513 0.5234 0.054 Uiso c R 1.00 H
H(4) 0.7893 0.6526 0.4530 0.053 Uiso c R 1.00 H
H(5) 0.7466 0.6759 0.5638 0.060 Uiso c R 1.00 H
H(6) 0.6759 0.4257 0.6841 0.063 Uiso c R 1.00 H
H(7) 0.6157 0.3207 0.7678 0.071 Uiso c R 1.00 H
H(8) 0.4682 0.2328 0.8163 0.073 Uiso c R 1.00 H
H(9) 0.2217 0.3004 0.6798 0.082 Uiso c R 1.00 H
H(10) 0.3675 0.3911 0.6315 0.077 Uiso c R 1.00 H
H(11) 1.0525 0.2959 0.5410 0.100 Uiso c R 1.00 H
H(12) 1.0409 0.2821 0.6162 0.099 Uiso c R 1.00 H
H(13) 0.9943 0.3677 0.5847 0.099 Uiso c R 1.00 H
H(14) 0.8270 0.1489 0.5388 0.113 Uiso c R 1.00 H
H(15) 0.9685 0.1648 0.5309 0.113 Uiso c R 1.00 H
H(16) 0.8757 0.2064 0.4818 0.113 Uiso c R 1.00 H
H(17) 0.8547 0.2839 0.6662 0.110 Uiso c R 1.00 H
H(18) 0.8494 0.1870 0.6457 0.110 Uiso c R 1.00 H
H(19) 0.7366 0.2472 0.6325 0.110 Uiso c R 1.00 H
H(20) 1.0855 0.3482 0.4044 0.107 Uiso c R 1.00 H
H(21) 0.9853 0.3199 0.3539 0.106 Uiso c R 1.00 H
H(22) 0.9459 0.3510 0.4234 0.107 Uiso c R 1.00 H
H(23) 1.1078 0.5192 0.3016 0.114 Uiso c R 1.00 H
H(24) 1.1612 0.4291 0.3206 0.114 Uiso c R 1.00 H
H(25) 1.1644 0.5048 0.3709 0.114 Uiso c R 1.00 H
H(26) 0.8388 0.4105 0.3185 0.098 Uiso c R 1.00 H
H(27) 0.9361 0.4431 0.2679 0.098 Uiso c R 1.00 H
H(28) 0.8607 0.5092 0.3092 0.098 Uiso c R 1.00 H
H(29) 0.5655 0.4535 0.3037 0.136 Uiso c R 1.00 H
H(30) 0.4382 0.4626 0.3388 0.136 Uiso c R 1.00 H
H(31) 0.5596 0.4584 0.3798 0.136 Uiso c R 1.00 H
H(32) 0.3887 0.5745 0.4026 0.140 Uiso c R 1.00 H
H(33) 0.3528 0.6184 0.3367 0.140 Uiso c R 1.00 H
H(34) 0.4390 0.6662 0.3859 0.140 Uiso c R 1.00 H
H(35) 0.4929 0.6574 0.2667 0.139 Uiso c R 1.00 H
H(36) 0.4930 0.5628 0.2407 0.139 Uiso c R 1.00 H
H(37) 0.6177 0.6096 0.2550 0.139 Uiso c R 1.00 H
H(38) 0.5668 0.7550 0.5583 0.074 Uiso c R 1.00 H
H(39) 0.5299 0.7076 0.4939 0.074 Uiso c R 1.00 H
H(40) 0.8627 0.8609 0.4095 0.139 Uiso c R 1.00 H
H(41) 0.8264 0.8823 0.3375 0.139 Uiso c R 1.00 H
H(42) 0.7850 0.7952 0.3689 0.139 Uiso c R 1.00 H
H(43) 0.6894 1.0067 0.4608 0.138 Uiso c R 1.00 H
H(44) 0.8229 0.9790 0.4413 0.137 Uiso c R 1.00 H
H(45) 0.7509 0.9271 0.4943 0.138 Uiso c R 1.00 H
H(46) 0.6191 0.9155 0.3165 0.141 Uiso c R 1.00 H
H(47) 0.6624 0.9981 0.3535 0.141 Uiso c R 1.00 H
H(48) 0.5407 0.9517 0.3743 0.141 Uiso c R 1.00 H

loop_
_atom_site_aniso_label
_atom_site_aniso_U_11
_atom_site_aniso_U_22
_atom_site_aniso_U_33
_atom_site_aniso_U_12
_atom_site_aniso_U_13
_atom_site_aniso_U_23
Cl(1) 0.0940(10) 0.0786(9) 0.1040(10) -0.0032(8) 0.0315(8) 0.0240(8)
O(1) 0.056(2) 0.049(2) 0.061(2) 0.012(2) 0.0160(10) 0.0130(10)
O(2) 0.055(2) 0.040(2) 0.058(2) 0.0060(10) -0.0140(10) -0.0030(10)
O(3) 0.104(3) 0.062(2) 0.134(3) -0.001(2) -0.069(3) -0.016(2)
O(4) 0.046(2) 0.050(2) 0.060(2) -0.0040(10) .0040(10) -0.0110(10)
O(5) 0.069(2) 0.083(3) 0.107(3) -0.036(2) .021(2) -0.039(2)
O(6) 0.046(2) 0.056(2) 0.052(2) -0.0040(10) 0.0000(10) 0.0130(10)
O(7) 0.076(2) 0.103(3) 0.061(2) -0.033(2) 0.007(2) 0.014(2)
O(8) 0.056(2) 0.053(2) 0.079(2) 0.006(2) 0.009(2) 0.018(2)
O(9) 0.062(2) 0.072(2) 0.086(2) -0.001(2) -0.004(2) 0.010(2)
N(1) 0.058(2) 0.048(2) 0.054(2) 0.004(2) 0.005(2) 0.010(2)
C(1) 0.062(3) 0.043(3) 0.049(2) 0.007(2) 0.001(2) 0.005(2)
C(2) 0.047(2) 0.040(2) 0.050(2) 0.007(2) -0.010(2) 0.001(2)
C(3) 0.042(2) 0.046(2) 0.046(2) 0.001(2) -0.001(2) -0.008(2)
C(4) 0.034(2) 0.045(2) 0.054(2) -0.003(2) -0.001(2) 0.003(2)
C(5) 0.056(3) 0.041(3) 0.054(2) 0.003(2) 0.008(2) 0.002(2)
C(6) 0.057(3) 0.051(3) 0.050(2) -0.001(2) -0.001(2) -0.004(2)
C(7) 0.058(3) 0.051(3) 0.042(2) 0.009(2) 0.004(2) 0.000(2)
C(8) 0.071(3) 0.061(3) 0.046(2) 0.009(3) -0.009(2) 0.004(2)
C(9) 0.079(3) 0.058(3) 0.046(2) 0.001(3) -0.003(3) 0.014(2)
C(10) 0.081(4) 0.052(3) 0.058(3) 0.016(3) 0.019(3) 0.009(2)
C(11) 0.054(3) 0.076(3) 0.076(3) 0.006(3) -0.004(2) 0.011(3)
C(12) 0.074(3) 0.063(3) 0.055(3) 0.006(3) 0.006(3) 0.019(2)
C(13) 0.056(3) 0.043(3) 0.075(3) -0.001(2) -0.007(2) -0.002(2)
C(14) 0.068(3) 0.043(3) 0.072(3) 0.009(2) -0.004(2) -0.002(2)
C(15) 0.059(3) 0.080(4) 0.109(4) 0.025(3) -0.008(3) 0.010(3)
C(16) 0.127(5) 0.048(3) 0.107(4) 0.022(3) -0.028(4) -0.007(3)
C(17) 0.103(5) 0.081(4) 0.092(4) 0.007(4) -0.003(3) 0.018(3)
C(18) 0.050(3) 0.067(3) 0.060(3) 0.001(3) 0.002(2) 0.001(2)
C(19) 0.059(3) 0.047(3) 0.064(3) 0.005(2) 0.009(2) -0.003(2)
C(20) 0.106(5) 0.063(4) 0.096(4) 0.025(3) 0.022(4) 0.002(3)
C(21) 0.086(4) 0.098(5) 0.100(4) 0.005(4) 0.040(3) -0.003(4)
C(22) 0.103(4) 0.075(4) 0.066(3) 0.006(3) -0.002(3) -0.015(3)
C(23) 0.061(3) 0.050(3) 0.056(3) -0.004(2) 0.005(2) 0.004(2)
C(24) 0.065(3) 0.072(4) 0.067(3) -0.014(3) -0.015(3) 0.016(2)
C(25) 0.163(8) 0.088(5) 0.188(8) -0.043(5) -0.090(7) 0.001(5)
C(26) 0.061(4) 0.175(8) 0.164(7) -0.007(5) -0.021(4) -0.009(6)
C(27) 0.151(7) 0.180(10) 0.072(4) -0.104(8) -0.041(4) 0.056(5)
C(28) 0.064(3) 0.047(3) 0.075(3) 0.011(2) 0.021(2) 0.014(2)
C(29) 0.057(3) 0.042(3) 0.072(3) 0.012(2) 0.011(3) 0.006(2)
C(30) 0.075(3) 0.065(3) 0.096(3) 0.018(3) 0.023(3) 0.035(3)
C(31) 0.139(7) 0.105(6) 0.180(10) 0.023(6) 0.118(8) 0.069(7)
C(32) 0.17(2) 0.138(8) 0.183(9) -0.090(10) 0.060(10) -0.013(7)
C(33) 0.099(6) 0.18(2) 0.18(2) -0.021(8) -0.012(9) 0.16(2)

loop_
_atom_type_symbol
_atom_type_description
_atom_type_scat_dispersion_real
_atom_type_scat_dispersion_imag
_atom_type_scat_source
C C 0.003 0.002
;
International Tables for Crystallography
(1992, Vol. C, Tables 4.2.6.8 and 6.1.1.4)
;
H H 0.000 0.000
;
International Tables for Crystallography
(1992, Vol. C, Table 6.1.1.4)
;
O O 0.011 0.006
;
International Tables for Crystallography
(1992, Vol. C, Tables 4.2.6.8 and 6.1.1.4)
;
N N 0.006 0.003
;
International Tables for Crystallography
(1992, Vol. C, Tables 4.2.6.8 and 6.1.1.4)
;
Cl Cl 0.148 0.159
;
International Tables for Crystallography
(1992, Vol. C, Tables 4.2.6.8 and 6.1.1.4)
;

loop_
_geom_angle_atom_site_label_1
_geom_angle_atom_site_label_2
_geom_angle_atom_site_label_3
_geom_angle
Cl(1) C(10) C(9) 120.7(4)
Cl(1) C(10) C(11) 117.8(4)
O(1) C(1) N(1) 104.9(3)
O(1) C(1) C(2) 110.2(3)
C(5) O(1) C(1) 114.5(3)
O(1) C(5) C(4) 110.3(3)
O(1) C(5) C(28) 103.3(3)
O(2) C(2) C(1) 107.4(3)
O(2) C(2) C(3) 108.1(3)
C(13) O(2) C(2) 118.7(3)
O(2) C(13) O(3) 122.1(4)
O(2) C(13) C(14) 112.2(4)
O(3) C(13) C(14) 125.8(4)
O(4) C(3) C(2) 106.6(3)
O(4) C(3) C(4) 111.3(3)
C(18) O(4) C(3) 116.8(3)
O(4) C(18) O(5) 123.3(4)
O(4) C(18) C(19) 110.7(4)
O(5) C(18) C(19) 126.0(4)
O(6) C(4) C(3) 108.5(3)
O(6) C(4) C(5) 107.9(3)
C(23) O(6) C(4) 118.3(3)
O(6) C(23) O(7) 123.1(4)
O(6) C(23) C(24) 111.3(4)
O(7) C(23) C(24) 125.6(4)
O(8) C(28) C(5) 106.6(4)
C(29) O(8) C(28) 117.0(4)
O(8) C(29) O(9) 123.9(4)
O(8) C(29) C(30) 112.3(4)
O(9) C(29) C(30) 123.8(4)
N(1) C(1) C(2) 110.0(3)
C(6) N(1) C(1) 118.4(4)
N(1) C(6) C(7) 122.6(4)
C(1) C(2) C(3) 111.5(3)
C(2) C(3) C(4) 110.6(3)
C(3) C(4) C(5) 108.2(3)
C(4) C(5) C(28) 112.7(3)
C(6) C(7) C(12) 120.1(4)
C(6) C(7) C(8) 120.6(4)
C(7) C(8) C(9) 120.2(5)
C(12) C(7) C(8) 119.3(4)
C(7) C(12) C(11) 120.5(4)
C(8) C(9) C(10) 120.0(4)
C(9) C(10) C(11) 121.4(5)
C(10) C(11) C(12) 118.4(5)
C(13) C(14) C(15) 111.5(4)
C(13) C(14) C(17) 106.8(4)
C(13) C(14) C(16) 107.8(4)
C(17) C(14) C(15) 109.9(4)
C(16) C(14) C(15) 109.8(4)
C(17) C(14) C(16) 110.9(4)
C(18) C(19) C(20) 110.5(4)
C(18) C(19) C(22) 108.6(4)
C(18) C(19) C(21) 109.3(4)
C(22) C(19) C(20) 108.5(4)
C(21) C(19) C(20) 110.4(4)
C(22) C(19) C(21) 109.6(4)
C(23) C(24) C(25) 110.2(5)
C(23) C(24) C(26) 108.8(5)
C(23) C(24) C(27) 109.4(5)
C(26) C(24) C(25) 109.0(6)
C(27) C(24) C(25) 112.1(6)
C(27) C(24) C(26) 107.2(6)
C(29) C(30) C(31) 112.3(5)
C(29) C(30) C(32) 106.8(6)
C(29) C(30) C(33) 111.2(6)
C(32) C(30) C(31) 101.0(7)
C(33) C(30) C(31) 117.2(8)
C(33) C(30) C(32) 107.2(8)
O(1) C(1) H(1) 110.4630
O(1) C(5) H(5) 110.4391
O(2) C(2) H(2) 110.4975
O(4) C(3) H(3) 109.5223
O(6) C(4) H(4) 110.6392
O(8) C(28) H(38) 111.1241
O(8) C(28) H(39) 108.9611
N(1) C(1) H(1) 111.5388
N(1) C(6) H(6) 119.1041
H(1) C(1) C(2) 109.6243
C(1) C(2) H(2) 109.3854
H(2) C(2) C(3) 109.8849
C(2) C(3) H(3) 108.9559
H(3) C(3) C(4) 109.7686
C(3) C(4) H(4) 110.8694
H(4) C(4) C(5) 110.5480
C(4) C(5) H(5) 110.8693
H(5) C(5) C(28) 109.0030
C(5) C(28) H(38) 110.9229
C(5) C(28) H(39) 109.6736
H(6) C(6) C(7) 118.3162
C(7) C(8) H(7) 119.9569
C(7) C(12) H(10) 119.7677
C(8) C(9) H(8) 120.7893
H(7) C(8) C(9) 119.8169
H(8) C(9) C(10) 119.1647
C(10) C(11) H(9) 120.4289
H(9) C(11) C(12) 121.1121
C(11) C(12) H(10) 119.6840
C(14) C(15) H(11) 109.6615
C(14) C(15) H(12) 109.1761
C(14) C(15) H(13) 109.5708
C(14) C(16) H(14) 109.1603
C(14) C(16) H(16) 109.7155
C(14) C(16) H(15) 109.5307
C(14) C(17) H(17) 108.5754
C(14) C(17) H(19) 110.2629
C(14) C(17) H(18) 109.5653
H(12) C(15) H(11) 109.4716
H(13) C(15) H(11) 109.4685
H(13) C(15) H(12) 109.4783
H(16) C(16) H(14) 109.4735
H(15) C(16) H(14) 109.4746
H(16) C(16) H(15) 109.4723
H(19) C(17) H(17) 109.4728
H(18) C(17) H(17) 109.4737
H(19) C(17) H(18) 109.4727
C(19) C(20) H(22) 109.9341
C(19) C(20) H(20) 109.3854
C(19) C(20) H(21) 109.0923
C(19) C(21) H(23) 111.1387
C(19) C(21) H(25) 108.4551
C(19) C(21) H(24) 108.8015
C(19) C(22) H(26) 108.2127
C(19) C(22) H(28) 109.5759
C(19) C(22) H(27) 110.6169
H(22) C(20) H(20) 109.4661
H(21) C(20) H(20) 109.4716
H(22) C(20) H(21) 109.4767
H(25) C(21) H(23) 109.4781
H(24) C(21) H(23) 109.4694
H(25) C(21) H(24) 109.4716
H(28) C(22) H(26) 109.4746
H(27) C(22) H(26) 109.4706
H(28) C(22) H(27) 109.4677
C(24) C(25) H(31) 110.4561
C(24) C(25) H(29) 109.7201
C(24) C(25) H(30) 108.2263
C(24) C(26) H(32) 109.9376
C(24) C(26) H(34) 108.2899
C(24) C(26) H(33) 110.1774
C(24) C(27) H(35) 108.6469
C(24) C(27) H(36) 110.2276
C(24) C(27) H(37) 109.5379
H(31) C(25) H(29) 109.4691
H(30) C(25) H(29) 109.4761
H(31) C(25) H(30) 109.4717
H(34) C(26) H(32) 109.4713
H(33) C(26) H(32) 109.4716
H(34) C(26) H(33) 109.4728
H(36) C(27) H(35) 109.4716
H(37) C(27) H(35) 109.4666
H(37) C(27) H(36) 109.4728
H(39) C(28) H(38) 109.4613
C(30) C(31) H(42) 109.5199
C(30) C(31) H(40) 108.4409
C(30) C(31) H(41) 110.4446
C(30) C(32) H(43) 110.5829
C(30) C(32) H(44) 110.2746
C(30) C(32) H(45) 107.5439
C(30) C(33) H(46) 110.1638
C(30) C(33) H(48) 109.8056
C(30) C(33) H(47) 108.4324
H(42) C(31) H(40) 109.4705
H(41) C(31) H(40) 109.4706
H(42) C(31) H(41) 109.4746
H(44) C(32) H(43) 109.4717
H(45) C(32) H(43) 109.4664
H(45) C(32) H(44) 109.4700
H(48) C(33) H(46) 109.4758
H(47) C(33) H(46) 109.4766
H(48) C(33) H(47) 109.4678

loop_
_geom_bond_atom_site_label_1
_geom_bond_atom_site_label_2
_geom_bond_distance
Cl(1) C(10) 1.747(5)
O(1) C(1) 1.420(5)
O(1) C(5) 1.440(5)
O(2) C(2) 1.446(5)
O(2) C(13) 1.347(5)
O(3) C(13) 1.201(6)
O(4) C(3) 1.435(5)
O(4) C(18) 1.360(5)
O(5) C(18) 1.180(6)
O(6) C(4) 1.456(5)
O(6) C(23) 1.348(5)
O(7) C(23) 1.192(6)
O(8) C(28) 1.448(6)
O(8) C(29) 1.334(6)
O(9) C(29) 1.204(6)
N(1) C(1) 1.441(6)
N(1) C(6) 1.259(6)
C(1) C(2) 1.532(6)
C(2) C(3) 1.511(6)
C(3) C(4) 1.523(6)
C(4) C(5) 1.528(6)
C(5) C(28) 1.522(6)
C(6) C(7) 1.485(6)
C(7) C(8) 1.398(6)
C(7) C(12) 1.383(7)
C(8) C(9) 1.380(7)
C(9) C(10) 1.347(8)
C(10) C(11) 1.405(7)
C(11) C(12) 1.386(7)
C(13) C(14) 1.530(7)
C(14) C(15) 1.509(7)
C(14) C(16) 1.520(7)
C(14) C(17) 1.515(8)
C(18) C(19) 1.524(7)
C(19) C(20) 1.539(7)
C(19) C(21) 1.517(7)
C(19) C(22) 1.540(7)
C(23) C(24) 1.512(7)
C(24) C(25) 1.480(9)
C(24) C(26) 1.545(9)
C(24) C(27) 1.482(8)
C(29) C(30) 1.529(7)
C(30) C(31) 1.460(9)
C(30) C(32) 1.610(9)
C(30) C(33) 1.380(9)
C(1) H(1) 0.9700
C(2) H(2) 0.9700
C(3) H(3) 0.9700
C(4) H(4) 0.9700
C(5) H(5) 0.9700
C(6) H(6) 0.9700
C(8) H(7) 0.9700
C(9) H(8) 0.9700
C(11) H(9) 0.9700
C(12) H(10) 0.9700
C(15) H(11) 0.9700
C(15) H(12) 0.9700
C(15) H(13) 0.9700
C(16) H(14) 0.9700
C(16) H(15) 0.9700
C(16) H(16) 0.9700
C(17) H(17) 0.9700
C(17) H(18) 0.9700
C(17) H(19) 0.9700
C(20) H(20) 0.9700
C(20) H(21) 0.9700
C(20) H(22) 0.9700
C(21) H(23) 0.9700
C(21) H(24) 0.9700
C(21) H(25) 0.9700
C(22) H(26) 0.9700
C(22) H(27) 0.9700
C(22) H(28) 0.9700
C(25) H(29) 0.9700
C(25) H(30) 0.9700
C(25) H(31) 0.9700
C(26) H(32) 0.9700
C(26) H(33) 0.9700
C(26) H(34) 0.9700
C(27) H(35) 0.9700
C(27) H(36) 0.9700
C(27) H(37) 0.9700
C(28) H(38) 0.9700
C(28) H(39) 0.9700
C(31) H(40) 0.9700
C(31) H(41) 0.9700
C(31) H(42) 0.9700
C(32) H(43) 0.9700
C(32) H(44) 0.9700
C(32) H(45) 0.9700
C(33) H(46) 0.9700
C(33) H(47) 0.9700
C(33) H(48) 0.9700

loop_
_geom_hbond_atom_site_label_D
_geom_hbond_atom_site_label_H
_geom_hbond_atom_site_label_A
_geom_hbond_site_symmetry_A
_geom_hbond_distance_DH
_geom_hbond_distance_HA
_geom_hbond_distance_DA
_geom_hbond_angle_DHA
C3 H3 O9 4_664 0.97 2.63 3.479(4) 147
C8 H7 O7 2_456 0.97 2.47 3.379(5) 156
C15 H11 O3 2_556 0.97 2.62 3.403(7) 138

loop_
_cod_related_entry_id
_cod_related_entry_database
_cod_related_entry_code
1 ChemSpider 21173957
